data_2013892
loop_
_publ_author_name
'Seela, Frank'
'Peng, Xiaohua'
'Eickmeier, Henning'
'Reuter, Hans'

_publ_section_title
;
 Regioisomeric 4-nitroindazole <i>N</i>^1^- and
 <i>N</i>^2^-(\b-<small>D</small>-ribonucleosides)
;
_journal_issue 1
_journal_name_full 'Acta Crystallographica Section C'
_journal_page_first o94
_journal_page_last o97
_journal_paper_doi 10.1107/S0108270103026556
_journal_volume 60
_journal_year 2004
_chemical_formula_iupac 'C12 H13 N3 O6'
_chemical_formula_moiety 'C12 H13 N3 O6'
_chemical_formula_sum 'C12 H13 N3 O6'
_chemical_formula_weight 295.25
_chemical_name_systematic
;
4-nitro-2-(\b-D-ribofuranosyl)-2H-indazole
;
_space_group_IT_number 4
_symmetry_cell_setting monoclinic
_symmetry_space_group_name_Hall 'P 2yb'
_symmetry_space_group_name_H-M 'P 1 21 1'
_atom_sites_solution_hydrogens geom
_atom_sites_solution_primary direct
_atom_sites_solution_secondary difmap
_audit_creation_method SHELXL97
_cell_angle_alpha 90
_cell_angle_beta 99.311(18)
_cell_angle_gamma 90
_cell_formula_units_Z 4
_cell_length_a 4.9355(13)
_cell_length_b 35.936(5)
_cell_length_c 7.1833(9)
_cell_measurement_reflns_used 44
_cell_measurement_temperature 293(2)
_cell_measurement_theta_max 12.37
_cell_measurement_theta_min 4.52
_cell_volume 1257.3(4)
_computing_cell_refinement XSCANS
_computing_data_collection 'XSCANS (Siemens, 1996)'
_computing_data_reduction 'SHELXTL (Sheldrick, 1997)'
_computing_molecular_graphics SHELXTL
_computing_publication_material 'SHELXTL and PLATON (Spek, 1999)'
_computing_structure_refinement SHELXTL
_computing_structure_solution SHELXTL
_diffrn_ambient_temperature 293(2)
_diffrn_measured_fraction_theta_full 0.999
_diffrn_measured_fraction_theta_max 0.999
_diffrn_measurement_device_type 'Bruker P4'
_diffrn_measurement_method 2\q/\w
_diffrn_radiation_monochromator graphite
_diffrn_radiation_source 'fine-focus sealed tube'
_diffrn_radiation_type MoK\a
_diffrn_radiation_wavelength 0.71073
_diffrn_reflns_av_R_equivalents 0.048
_diffrn_reflns_av_sigmaI/netI 0.073
_diffrn_reflns_limit_h_max 6
_diffrn_reflns_limit_h_min -1
_diffrn_reflns_limit_k_max 50
_diffrn_reflns_limit_k_min -1
_diffrn_reflns_limit_l_max 10
_diffrn_reflns_limit_l_min -10
_diffrn_reflns_number 4996
_diffrn_reflns_theta_full 30.00
_diffrn_reflns_theta_max 30.00
_diffrn_reflns_theta_min 2.27
_diffrn_standards_decay_% 0
_diffrn_standards_interval_count 97
_diffrn_standards_number 3
_exptl_absorpt_coefficient_mu 0.127
_exptl_absorpt_correction_type none
_exptl_crystal_colour yellow
_exptl_crystal_density_diffrn 1.560
_exptl_crystal_density_meas ?
_exptl_crystal_density_method 'not measured'
_exptl_crystal_description Block
_exptl_crystal_F_000 616
_exptl_crystal_size_max 0.4
_exptl_crystal_size_mid 0.3
_exptl_crystal_size_min 0.2
_refine_diff_density_max 0.30
_refine_diff_density_min -0.36
_refine_ls_extinction_coef none
_refine_ls_extinction_method none
_refine_ls_goodness_of_fit_ref 1.035
_refine_ls_hydrogen_treatment mixed
_refine_ls_matrix_type full
_refine_ls_number_parameters 397
_refine_ls_number_reflns 3706
_refine_ls_number_restraints 13
_refine_ls_restrained_S_all 1.033
_refine_ls_R_factor_all 0.095
_refine_ls_R_factor_gt 0.061
_refine_ls_shift/su_max 0.000
_refine_ls_shift/su_mean 0.000
_refine_ls_structure_factor_coef Fsqd
_refine_ls_weighting_details 'calc w = 1/[\s^2^(Fo^2^)+(0.0767P)^2^+0.5939P] where = P=(Fo^2^+2Fc^2^)/3'
_refine_ls_weighting_scheme calc
_refine_ls_wR_factor_gt 0.146
_refine_ls_wR_factor_ref 0.170
_reflns_number_gt 2657
_reflns_number_total 3706
_reflns_threshold_expression I>2\s(I)
_cod_data_source_file sx1127.cif
_cod_data_source_block II
_cod_depositor_comments
;
The following automatic conversions were performed:
'_symmetry_cell_setting' value 'Monoclinic' changed to 'monoclinic'
according to '/home/saulius/struct/CIF-dictionaries/cif_core.dic'
dictionary named 'cif_core.dic' version 2.4.1 from 2010-06-29.

Automatic conversion script
Id: cif_fix_enum 1527 2010-12-29 10:47:43Z saulius 

The following automatic conversions were performed:

'_symmetry_cell_setting' value 'Monoclinic' changed to 'monoclinic'
according to /home/saulius/struct/CIF-dictionaries/cif_core.dic
dictionary named 'cif_core.dic' version 2.4.1 from 2010-06-29.

Automatic conversion script
Id: cif_fix_values 1715 2011-07-08 13:25:40Z adriana 

The following automatic conversions were performed:

'_exptl_crystal_density_meas' value 'not measured' was changed to '?'
- the value is perceived as not measured.

Automatic conversion script
Id: cif_fix_values 3008 2015-01-20 13:52:24Z robertas 
;
_cod_original_cell_volume 1257.2(4)
_cod_original_sg_symbol_H-M 'P 21'
_cod_database_code 2013892
_cod_database_fobs_code 2013892

loop_
_symmetry_equiv_pos_as_xyz
'x, y, z'
'-x, y+1/2, -z'

loop_
_atom_site_label
_atom_site_fract_x
_atom_site_fract_y
_atom_site_fract_z
_atom_site_U_iso_or_equiv
_atom_site_adp_type
_atom_site_calc_flag
_atom_site_refinement_flags
_atom_site_occupancy
_atom_site_disorder_assembly
_atom_site_disorder_group
_atom_site_type_symbol
N11 0.1287(8) 0.04844(12) -0.1019(5) 0.0307(8) Uani d . 1 . . N
N12 0.2705(7) 0.04215(11) 0.0735(5) 0.0277(8) Uani d . 1 . . N
C13 0.4826(9) 0.06543(15) 0.1242(6) 0.0320(10) Uani d . 1 . . C
H13A 0.6023 0.0656 0.2384 0.038 Uiso calc R 1 . . H
C13a 0.4872(9) 0.08891(13) -0.0265(6) 0.0299(9) Uani d . 1 . . C
C14 0.6476(10) 0.11968(14) -0.0715(7) 0.0338(10) Uani d . 1 . . C
N14 0.8820(9) 0.13200(14) 0.0645(7) 0.0440(11) Uani d . 1 . . N
O141 1.0196(10) 0.15791(14) 0.0239(8) 0.0624(12) Uani d . 1 . . O
O142 0.9295(10) 0.11460(15) 0.2138(7) 0.0669(14) Uani d . 1 . . O
C15 0.5860(12) 0.13696(15) -0.2421(8) 0.0405(12) Uani d . 1 . . C
H15D 0.6931 0.1568 -0.2708 0.049 Uiso calc R 1 . . H
C16 0.3612(12) 0.12499(17) -0.3753(7) 0.0457(13) Uani d . 1 . . C
H16C 0.3227 0.1373 -0.4903 0.055 Uiso calc R 1 . . H
C17 0.1982(11) 0.09591(16) -0.3414(7) 0.0401(12) Uani d . 1 . . C
H17B 0.0506 0.0884 -0.4307 0.048 Uiso calc R 1 . . H
C17a 0.2623(9) 0.07767(14) -0.1649(6) 0.0297(9) Uani d . 1 . . C
C11' 0.1828(8) 0.01156(13) 0.1843(6) 0.0263(9) Uani d . 1 . . C
H11A -0.0051 0.0044 0.1308 0.032 Uiso calc R 1 . . H
O12' 0.2859(7) -0.04550(11) 0.0358(4) 0.0363(8) Uani d D 1 . . O
H12A 0.422(4) -0.0552(15) 0.004(6) 0.054 Uiso d D 1 . . H
C12' 0.3690(8) -0.02250(13) 0.1931(5) 0.0249(8) Uani d D 1 . . C
H12C 0.5597 -0.0146 0.1957 0.030 Uiso calc R 1 . . H
O13' 0.0729(7) -0.05681(11) 0.3563(4) 0.0372(8) Uani d D 1 . . O
H13O 0.062(7) -0.0692(15) 0.451(5) 0.056 Uiso d D 1 . . H
C13' 0.3344(8) -0.03872(14) 0.3849(6) 0.0286(9) Uani d D 1 . . C
H13B 0.4844 -0.0556 0.4356 0.034 Uiso calc R 1 . . H
O14' 0.1892(6) 0.02362(10) 0.3708(4) 0.0317(7) Uani d . 1 . . O
C14' 0.3305(8) -0.00384(14) 0.5020(6) 0.0278(9) Uani d . 1 . . C
H14A 0.2243 -0.0083 0.6038 0.033 Uiso calc R 1 . . H
O15' 0.7219(8) -0.00780(12) 0.7486(5) 0.0447(9) Uani d D 1 . . O
H15A 0.841(11) 0.0049(10) 0.812(5) 0.067 Uiso d D 1 . . H
C15' 0.6117(9) 0.01193(14) 0.5841(6) 0.0327(10) Uani d D 1 . . C
H15B 0.7343 0.0099 0.4918 0.039 Uiso calc R 1 . . H
H15C 0.5941 0.0381 0.6140 0.039 Uiso calc R 1 . . H
N21 1.1154(8) 0.80507(12) 1.1277(5) 0.0340(9) Uani d . 1 . . N
N22 0.9196(7) 0.81226(11) 0.9763(5) 0.0268(8) Uani d . 1 . . N
C23 0.9253(10) 0.78854(14) 0.8319(6) 0.0322(9) Uani d . 1 . . C
H23A 0.8084 0.7887 0.7165 0.039 Uiso calc R 1 . . H
C23a 1.1395(10) 0.76383(14) 0.8883(6) 0.0318(10) Uani d . 1 . . C
C24 1.2616(11) 0.73328(16) 0.8120(7) 0.0387(11) Uani d . 1 . . C
N24 1.1518(13) 0.72039(17) 0.6225(8) 0.0620(15) Uani d . 1 . . N
O241 1.2554(14) 0.6934(2) 0.5598(9) 0.103(2) Uani d . 1 . . O
O242 0.9577(16) 0.7366(2) 0.5374(8) 0.115(3) Uani d . 1 . . O
C25 1.4811(12) 0.71482(17) 0.9150(8) 0.0460(13) Uani d . 1 . . C
H25D 1.5581 0.6944 0.8638 0.055 Uiso calc R 1 . . H
C26 1.5884(11) 0.72722(17) 1.0990(9) 0.0467(13) Uani d . 1 . . C
H26C 1.7395 0.7151 1.1665 0.056 Uiso calc R 1 . . H
C27 1.4763(11) 0.75648(17) 1.1799(8) 0.0454(13) Uani d . 1 . . C
H27B 1.5471 0.7639 1.3021 0.054 Uiso calc R 1 . . H
C27a 1.2508(10) 0.77532(13) 1.0752(6) 0.0313(9) Uani d . 1 . . C
C21' 0.7426(9) 0.84488(13) 0.9856(5) 0.0265(8) Uani d . 1 . . C
H21A 0.6699 0.8448 1.1048 0.032 Uiso calc R 1 . . H
O22' 0.7675(6) 0.91074(10) 1.0459(4) 0.0309(7) Uani d D 1 . . O
H22A 0.882(4) 0.9220(11) 1.121(7) 0.046 Uiso d D 1 . . H
C22' 0.9010(8) 0.88093(13) 0.9679(6) 0.0243(8) Uani d D 1 . . C
H22C 1.0950 0.8789 1.0242 0.029 Uiso calc R 1 . . H
O23' 0.9200(7) 0.91993(10) 0.6844(4) 0.0338(7) Uani d D 1 . . O
H23O 0.865(12) 0.9361(3) 0.749(6) 0.051 Uiso d D 1 . . H
C23' 0.8612(8) 0.88460(13) 0.7526(6) 0.0251(8) Uani d D 1 . . C
H23B 0.9788 0.8662 0.7040 0.030 Uiso calc R 1 . . H
O24' 0.5244(6) 0.84386(10) 0.8324(4) 0.0294(7) Uani d . 1 . . O
C24' 0.5626(8) 0.87262(13) 0.6954(5) 0.0257(8) Uani d . 1 . . C
H24A 0.4409 0.8937 0.7080 0.031 Uiso calc R 1 . . H
O25' 0.2127(8) 0.84913(17) 0.4553(6) 0.0644(15) Uani d D 1 . . O
H25A 0.187(4) 0.834(2) 0.367(9) 0.097 Uiso d D 1 . . H
C25' 0.4981(10) 0.85686(15) 0.4971(6) 0.0337(10) Uani d D 1 . . C
H25B 0.5484 0.8747 0.4072 0.040 Uiso calc R 1 . . H
H25C 0.6024 0.8342 0.4883 0.040 Uiso calc R 1 . . H

loop_
_atom_site_aniso_label
_atom_site_aniso_U_11
_atom_site_aniso_U_22
_atom_site_aniso_U_33
_atom_site_aniso_U_12
_atom_site_aniso_U_13
_atom_site_aniso_U_23
N11 0.0287(17) 0.039(2) 0.0223(16) 0.0028(17) -0.0020(13) 0.0041(16)
N12 0.0247(16) 0.036(2) 0.0201(15) 0.0004(15) -0.0035(12) 0.0016(14)
C13 0.029(2) 0.041(3) 0.0238(19) -0.0022(19) -0.0041(16) 0.0035(18)
C13a 0.029(2) 0.035(3) 0.025(2) 0.0012(18) 0.0006(16) 0.0020(17)
C14 0.034(2) 0.033(3) 0.033(2) -0.0044(19) 0.0029(18) 0.0017(19)
N14 0.038(2) 0.043(3) 0.050(3) -0.012(2) 0.0047(19) -0.001(2)
O141 0.049(2) 0.057(3) 0.080(3) -0.018(2) 0.007(2) 0.004(2)
O142 0.061(3) 0.080(4) 0.051(2) -0.027(2) -0.018(2) 0.016(2)
C15 0.048(3) 0.034(3) 0.041(3) -0.003(2) 0.010(2) 0.011(2)
C16 0.057(3) 0.046(3) 0.032(2) 0.007(3) 0.003(2) 0.018(2)
C17 0.050(3) 0.040(3) 0.027(2) 0.005(2) -0.004(2) 0.004(2)
C17a 0.029(2) 0.037(3) 0.0217(18) 0.0013(19) 0.0011(15) 0.0024(18)
C11' 0.0232(18) 0.033(2) 0.0221(18) -0.0004(17) 0.0029(14) -0.0009(17)
O12' 0.0368(17) 0.045(2) 0.0277(15) -0.0016(16) 0.0079(13) -0.0099(14)
C12' 0.0217(18) 0.032(2) 0.0217(17) -0.0064(16) 0.0047(14) -0.0017(16)
O13' 0.0357(17) 0.053(2) 0.0216(14) -0.0188(16) 0.0018(12) 0.0039(14)
C13' 0.0225(19) 0.038(3) 0.0240(18) -0.0048(18) 0.0012(15) 0.0008(18)
O14' 0.0323(16) 0.0404(19) 0.0223(14) 0.0092(14) 0.0040(12) -0.0001(13)
C14' 0.0224(18) 0.040(3) 0.0203(17) -0.0034(18) 0.0028(14) 0.0035(18)
O15' 0.0404(19) 0.056(3) 0.0318(17) -0.0054(17) -0.0121(14) -0.0022(17)
C15' 0.029(2) 0.038(3) 0.030(2) -0.0058(19) -0.0002(16) -0.0048(19)
N21 0.038(2) 0.038(2) 0.0224(16) 0.0033(18) -0.0055(15) -0.0031(16)
N22 0.0299(18) 0.029(2) 0.0200(15) -0.0012(15) 0.0005(13) -0.0016(14)
C23 0.037(2) 0.032(2) 0.0246(19) 0.0023(19) -0.0031(17) -0.0018(17)
C23a 0.036(2) 0.034(2) 0.0243(19) -0.0006(19) 0.0012(17) 0.0008(18)
C24 0.047(3) 0.036(3) 0.031(2) 0.002(2) 0.000(2) -0.005(2)
N24 0.075(4) 0.062(4) 0.046(3) 0.014(3) 0.001(3) -0.026(3)
O241 0.121(5) 0.110(5) 0.071(3) 0.050(4) -0.008(3) -0.059(4)
O242 0.135(5) 0.130(6) 0.058(3) 0.076(5) -0.050(4) -0.048(4)
C25 0.048(3) 0.040(3) 0.049(3) 0.014(3) 0.006(2) 0.001(3)
C26 0.041(3) 0.042(3) 0.053(3) 0.008(2) -0.005(2) 0.006(3)
C27 0.043(3) 0.052(3) 0.035(3) 0.002(3) -0.011(2) 0.001(2)
C27a 0.038(2) 0.029(2) 0.0255(19) -0.0031(19) 0.0007(17) 0.0024(17)
C21' 0.0295(19) 0.030(2) 0.0205(17) 0.0002(18) 0.0044(15) 0.0023(17)
O22' 0.0288(15) 0.0390(19) 0.0238(14) 0.0011(14) 0.0011(11) -0.0108(14)
C22' 0.0216(18) 0.027(2) 0.0232(18) -0.0006(16) 0.0016(14) -0.0004(16)
O23' 0.0416(18) 0.0348(19) 0.0269(15) -0.0026(15) 0.0115(13) 0.0016(13)
C23' 0.0222(18) 0.033(2) 0.0202(17) 0.0008(16) 0.0052(14) -0.0022(16)
O24' 0.0230(13) 0.0384(18) 0.0254(13) -0.0049(13) -0.0003(11) -0.0013(14)
C24' 0.0243(18) 0.033(2) 0.0193(17) -0.0013(17) 0.0026(14) -0.0037(17)
O25' 0.0302(17) 0.112(4) 0.048(2) -0.002(2) -0.0014(15) -0.050(3)
C25' 0.031(2) 0.048(3) 0.0217(18) 0.003(2) 0.0017(15) -0.0069(19)

loop_
_atom_type_symbol
_atom_type_description
_atom_type_scat_dispersion_real
_atom_type_scat_dispersion_imag
_atom_type_scat_source
C C 0.0033 0.0000 'International Tables Vol C Tables 4.2.6.8 and 6.1.1.4'
H H 0.0000 0.0000 'International Tables Vol C Tables 4.2.6.8 and 6.1.1.4'
N N 0.0061 0.0000 'International Tables Vol C Tables 4.2.6.8 and 6.1.1.4'
O O 0.0106 0.0000 'International Tables Vol C Tables 4.2.6.8 and 6.1.1.4'

loop_
_geom_angle_atom_site_label_1
_geom_angle_atom_site_label_2
_geom_angle_atom_site_label_3
_geom_angle
_geom_angle_publ_flag
C17a N11 N12 103.5(4) no
C13 N12 N11 114.2(4) no
C13 N12 C11' 127.3(4) yes
N11 N12 C11' 118.5(4) yes
N12 C13 C13a 106.3(4) no
N12 C13 H13A 126.9 no
C13a C13 H13A 126.9 no
C13 C13a C17a 105.4(4) no
C13 C13a C14 137.2(4) no
C17a C13a C14 117.4(4) no
C15 C14 C13a 120.4(4) no
C15 C14 N14 120.1(5) no
C13a C14 N14 119.5(4) no
O141 N14 O142 124.3(5) no
O141 N14 C14 119.1(5) no
O142 N14 C14 116.6(4) no
C14 C15 C16 120.5(5) no
C14 C15 H15D 119.7 no
C16 C15 H15D 119.7 no
C17 C16 C15 122.3(5) no
C17 C16 H16C 118.9 no
C15 C16 H16C 118.9 no
C16 C17 C17a 117.5(5) no
C16 C17 H17B 121.3 no
C17a C17 H17B 121.3 no
N11 C17a C17 127.4(4) no
N11 C17a C13a 110.6(4) no
C17 C17a C13a 122.0(5) no
O14' C11' N12 108.9(4) no
O14' C11' C12' 106.7(3) no
N12 C11' C12' 113.3(3) no
O14' C11' H11A 109.2 no
N12 C11' H11A 109.2 no
C12' C11' H11A 109.2 no
C12' O12' H12A 109(3) no
O12' C12' C11' 110.1(3) no
O12' C12' C13' 116.0(4) no
C11' C12' C13' 100.9(3) no
O12' C12' H12C 109.8 no
C11' C12' H12C 109.8 no
C13' C12' H12C 109.8 no
C13' O13' H13O 108(3) no
O13' C13' C14' 111.4(4) no
O13' C13' C12' 105.9(3) no
C14' C13' C12' 101.4(4) no
O13' C13' H13B 112.5 no
C14' C13' H13B 112.5 no
C12' C13' H13B 112.5 no
C11' O14' C14' 110.0(3) no
O14' C14' C13' 104.4(3) no
O14' C14' C15' 107.9(4) no
C13' C14' C15' 115.5(4) no
O14' C14' H14A 109.6 no
C13' C14' H14A 109.6 no
C15' C14' H14A 109.6 no
C15' O15' H15A 109.3(13) no
O15' C15' C14' 109.9(4) no
O15' C15' H15B 109.7 no
C14' C15' H15B 109.7 no
O15' C15' H15C 109.7 no
C14' C15' H15C 109.7 no
H15B C15' H15C 108.2 no
C27a N21 N22 104.3(4) no
C23 N22 N21 113.3(4) no
C23 N22 C21' 128.8(4) yes
N21 N22 C21' 117.8(3) yes
N22 C23 C23a 106.8(4) no
N22 C23 H23A 126.6 no
C23a C23 H23A 126.6 no
C23 C23a C24 137.7(4) no
C23 C23a C27a 104.4(4) no
C24 C23a C27a 118.0(4) no
C25 C24 C23a 121.1(5) no
C25 C24 N24 119.3(5) no
C23a C24 N24 119.6(5) no
O242 N24 O241 123.2(6) no
O242 N24 C24 117.9(5) no
O241 N24 C24 119.0(6) no
C24 C25 C26 119.5(5) no
C24 C25 H25D 120.2 no
C26 C25 H25D 120.2 no
C27 C26 C25 121.7(5) no
C27 C26 H26C 119.1 no
C25 C26 H26C 119.1 no
C26 C27 C27a 118.9(5) no
C26 C27 H27B 120.6 no
C27a C27 H27B 120.6 no
N21 C27a C27 128.0(4) no
N21 C27a C23a 111.1(4) no
C27 C27a C23a 120.9(5) no
O24' C21' N22 109.2(4) no
O24' C21' C22' 107.0(3) no
N22 C21' C22' 110.9(3) no
O24' C21' H21A 109.9 no
N22 C21' H21A 109.9 no
C22' C21' H21A 109.9 no
C22' O22' H22A 108.5(13) no
O22' C22' C21' 109.3(3) no
O22' C22' C23' 110.0(3) no
C21' C22' C23' 100.0(3) no
O22' C22' H22C 112.3 no
C21' C22' H22C 112.3 no
C23' C22' H22C 112.3 no
C23' O23' H23O 110(3) no
O23' C23' C24' 113.9(4) no
O23' C23' C22' 115.4(4) no
C24' C23' C22' 102.0(3) no
O23' C23' H23B 108.4 no
C24' C23' H23B 108.4 no
C22' C23' H23B 108.4 no
C21' O24' C24' 110.0(3) no
O24' C24' C25' 109.8(4) no
O24' C24' C23' 104.0(3) no
C25' C24' C23' 113.9(3) no
O24' C24' H24A 109.7 no
C25' C24' H24A 109.7 no
C23' C24' H24A 109.7 no
C25' O25' H25A 108.3(14) no
O25' C25' C24' 108.8(4) no
O25' C25' H25B 109.9 no
C24' C25' H25B 109.9 no
O25' C25' H25C 109.9 no
C24' C25' H25C 109.9 no
H25B C25' H25C 108.3 no

loop_
_geom_bond_atom_site_label_1
_geom_bond_atom_site_label_2
_geom_bond_site_symmetry_2
_geom_bond_distance
_geom_bond_publ_flag
N11 C17a . 1.356(6) no
N11 N12 . 1.357(5) no
N12 C13 . 1.344(6) no
N12 C11' . 1.463(6) yes
C13 C13a . 1.376(7) no
C13 H13A . 0.9300 no
C13a C17a . 1.424(6) no
C13a C14 . 1.427(7) no
C14 C15 . 1.364(7) no
C14 N14 . 1.457(6) no
N14 O141 . 1.215(6) no
N14 O142 . 1.231(7) no
C15 C16 . 1.410(8) no
C15 H15D . 0.9300 no
C16 C17 . 1.365(9) no
C16 H16C . 0.9300 no
C17 C17a . 1.417(6) no
C17 H17B . 0.9300 no
C11' O14' . 1.404(5) no
C11' C12' . 1.526(6) no
C11' H11A . 0.9800 no
O12' C12' . 1.406(5) no
O12' H12A . 0.82(3) no
C12' C13' . 1.531(6) no
C12' H12C . 0.9800 no
O13' C13' . 1.430(5) no
O13' H13O . 0.82(4) no
C13' C14' . 1.511(7) no
C13' H13B . 0.9800 no
O14' C14' . 1.461(5) no
C14' C15' . 1.526(6) no
C14' H14A . 0.9800 no
O15' C15' . 1.410(6) no
O15' H15A . 0.82(5) no
C15' H15B . 0.9700 no
C15' H15C . 0.9700 no
N21 C27a . 1.346(6) no
N21 N22 . 1.358(5) no
N22 C23 . 1.347(6) no
N22 C21' . 1.470(6) yes
C23 C23a . 1.390(7) no
C23 H23A . 0.9300 no
C23a C24 . 1.406(7) no
C23a C27a . 1.427(6) no
C24 C25 . 1.379(8) no
C24 N24 . 1.457(7) no
N24 O242 . 1.200(8) no
N24 O241 . 1.217(7) no
C25 C26 . 1.414(8) no
C25 H25D . 0.9300 no
C26 C27 . 1.361(9) no
C26 H26C . 0.9300 no
C27 C27a . 1.411(7) no
C27 H27B . 0.9300 no
C21' O24' . 1.410(5) no
C21' C22' . 1.529(6) no
C21' H21A . 0.9800 no
O22' C22' . 1.419(5) no
O22' H22A . 0.82(4) no
C22' C23' . 1.533(5) no
C22' H22C . 0.9800 no
O23' C23' . 1.408(6) no
O23' H23O . 0.82(3) no
C23' C24' . 1.526(6) no
C23' H23B . 0.9800 no
O24' C24' . 1.460(5) no
C24' C25' . 1.518(6) no
C24' H24A . 0.9800 no
O25' C25' . 1.419(6) no
O25' H25A . 0.83(7) no
C25' H25B . 0.9700 no
C25' H25C . 0.9700 no

loop_
_geom_hbond_atom_site_label_D
_geom_hbond_atom_site_label_H
_geom_hbond_atom_site_label_A
_geom_hbond_site_symmetry_A
_geom_hbond_distance_DH
_geom_hbond_distance_HA
_geom_hbond_distance_DA
_geom_hbond_angle_DHA
O12' H12A O22' 1_544 0.82(5) 2.08(3) 2.841(5) 154(6)
O13' H13O O23' 1_445 0.83(7) 1.96(3) 2.720(4) 154(6)
O15' H15A N11 1_656 0.82(5) 2.14(4) 2.928(6) 162(2)
O22' H22A O13' 1_666 0.82(2) 1.95(5) 2.741(4) 161(6)
O23' H23O O15' 1_565 0.82(2) 2.14(2) 2.839(6) 144(3)
O25' H25A N21 1_454 0.83(7) 1.99(7) 2.812(5) 172(2)

loop_
_geom_torsion_atom_site_label_1
_geom_torsion_atom_site_label_2
_geom_torsion_atom_site_label_3
_geom_torsion_atom_site_label_4
_geom_torsion
_geom_torsion_publ_flag
C17a N11 N12 C13 0.1(5) no
C17a N11 N12 C11' -179.3(4) no
N11 N12 C13 C13a -0.5(6) no
C11' N12 C13 C13a 178.8(4) no
N12 C13 C13a C17a 0.6(5) no
N12 C13 C13a C14 179.3(6) no
C13 C13a C14 C15 -179.2(6) no
C17a C13a C14 C15 -0.7(7) no
C13 C13a C14 N14 2.2(9) no
C17a C13a C14 N14 -179.3(4) no
C15 C14 N14 O141 0.5(8) no
C13a C14 N14 O141 179.0(5) no
C15 C14 N14 O142 -178.3(6) no
C13a C14 N14 O142 0.2(8) no
C13a C14 C15 C16 0.8(8) no
N14 C14 C15 C16 179.4(5) no
C14 C15 C16 C17 -0.4(9) no
C15 C16 C17 C17a 0.0(9) no
N12 N11 C17a C17 -179.5(5) no
N12 N11 C17a C13a 0.3(5) no
C16 C17 C17a N11 179.9(5) no
C16 C17 C17a C13a 0.1(8) no
C13 C13a C17a N11 -0.6(6) no
C14 C13a C17a N11 -179.6(4) no
C13 C13a C17a C17 179.2(5) yes
C14 C13a C17a C17 0.3(7) no
C13 N12 C11' O14' 43.7(6) yes
N11 N12 C11' O14' -137.0(4) yes
C13 N12 C11' C12' -75.0(6) no
N11 N12 C11' C12' 104.3(4) yes
O14' C11' C12' O12' 153.9(3) no
N12 C11' C12' O12' -86.2(4) no
O14' C11' C12' C13' 30.9(4) yes
N12 C11' C12' C13' 150.8(3) yes
O12' C12' C13' O13' -42.1(5) no
C11' C12' C13' O13' 76.8(4) yes
O12' C12' C13' C14' -158.4(4) no
C11' C12' C13' C14' -39.6(4) yes
N12 C11' O14' C14' -132.0(3) no
C12' C11' O14' C14' -9.3(4) yes
C11' O14' C14' C13' -16.7(4) no
C11' O14' C14' C15' 106.7(4) no
O13' C13' C14' O14' -77.1(4) no
C12' C13' C14' O14' 35.2(4) yes
O13' C13' C14' C15' 164.6(4) no
C12' C13' C14' C15' -83.1(4) no
O14' C14' C15' O15' 162.8(4) yes
C13' C14' C15' O15' -80.9(5) yes
C27a N21 N22 C23 0.1(5) no
C27a N21 N22 C21' -177.0(4) no
N21 N22 C23 C23a -0.4(6) no
C21' N22 C23 C23a 176.3(4) no
N22 C23 C23a C24 -179.1(6) no
N22 C23 C23a C27a 0.5(5) no
C23 C23a C24 C25 180.0(6) no
C27a C23a C24 C25 0.4(8) no
C23 C23a C24 N24 -1.2(10) no
C27a C23a C24 N24 179.2(5) no
C25 C24 N24 O242 178.7(8) no
C23a C24 N24 O242 -0.1(10) no
C25 C24 N24 O241 0.5(10) no
C23a C24 N24 O241 -178.3(7) no
C23a C24 C25 C26 -1.2(9) no
N24 C24 C25 C26 -180.0(6) no
C24 C25 C26 C27 1.7(10) no
C25 C26 C27 C27a -1.4(9) no
N22 N21 C27a C27 179.5(5) no
N22 N21 C27a C23a 0.3(5) no
C26 C27 C27a N21 -178.6(5) no
C26 C27 C27a C23a 0.6(8) no
C23 C23a C27a N21 -0.5(6) no
C24 C23a C27a N21 179.2(4) no
C23 C23a C27a C27 -179.8(5) yes
C24 C23a C27a C27 -0.1(7) no
C23 N22 C21' O24' 13.8(6) yes
N21 N22 C21' O24' -169.6(4) yes
C23 N22 C21' C22' -103.9(5) no
N21 N22 C21' C22' 72.7(5) yes
O24' C21' C22' O22' 82.8(4) no
N22 C21' C22' O22' -158.3(3) no
O24' C21' C22' C23' -32.6(4) yes
N22 C21' C22' C23' 86.3(4) yes
O22' C22' C23' O23' 49.2(5) no
C21' C22' C23' O23' 164.1(3) yes
O22' C22' C23' C24' -74.8(4) no
C21' C22' C23' C24' 40.1(4) yes
N22 C21' O24' C24' -108.3(4) no
C22' C21' O24' C24' 11.8(4) yes
C21' O24' C24' C25' 136.8(4) no
C21' O24' C24' C23' 14.5(4) yes
O23' C23' C24' O24' -159.5(3) no
C22' C23' C24' O24' -34.5(4) yes
O23' C23' C24' C25' 81.0(5) yes
C22' C23' C24' C25' -154.0(4) no
O24' C24' C25' O25' 67.8(5) yes
C23' C24' C25' O25' -176.1(5) yes

loop_
_cod_related_entry_id
_cod_related_entry_database
_cod_related_entry_code
1 ChemSpider 10561423
